data_4035267
loop_
_publ_author_name
'Qiu, Yun'
'Dlugosch, Michael'
'Liu, Xin'
'Khan, Faiyaz'
'Ward, Jas S.'
'Lan, Ping'
'Banwell, Martin G.'

_publ_section_title
;
 Reductive Cyclization of o-Nitroarylated-\a,\b-unsaturated Aldehydes and
 Ketones with TiCl<sub>3</sub>/HCl or Fe/HCl Leading to
 1,2,3,9-Tetrahydro-4 H-carbazol-4-ones and Related Heterocycles.
;
_journal_issue 19
_journal_name_full 'The Journal of organic chemistry'
_journal_page_first 12023
_journal_page_last 12033
_journal_paper_doi 10.1021/acs.joc.8b01940
_journal_volume 83
_journal_year 2018
_chemical_absolute_configuration ad
_chemical_formula_moiety 'C12 H9 N O3'
_chemical_formula_sum 'C12 H9 N O3'
_chemical_formula_weight 215.20
_space_group_crystal_system orthorhombic
_space_group_IT_number 19
_space_group_name_Hall 'P 2ac 2ab'
_space_group_name_H-M_alt 'P 21 21 21'
_atom_sites_solution_hydrogens mixed
_atom_sites_solution_primary dual
_audit_creation_date 2018-06-24
_audit_creation_method
;
Olex2 1.2
(compiled 2018.05.29 svn.r3508 for OlexSys, GUI svn.r5506)
;
_cell_angle_alpha 90
_cell_angle_beta 90
_cell_angle_gamma 90
_cell_formula_units_Z 4
_cell_length_a 6.72830(10)
_cell_length_b 9.5441(2)
_cell_length_c 15.1689(4)
_cell_measurement_reflns_used 4155
_cell_measurement_temperature 150.01(10)
_cell_measurement_theta_max 73.5460
_cell_measurement_theta_min 5.4610
_cell_volume 974.08(4)
_computing_cell_refinement 'CrysAlisPro 1.171.39.46 (Rigaku OD, 2018)'
_computing_data_collection 'CrysAlisPro 1.171.39.46 (Rigaku OD, 2018)'
_computing_data_reduction 'CrysAlisPro 1.171.39.46 (Rigaku OD, 2018)'
_computing_molecular_graphics 'Olex2 (Dolomanov et al., 2009)'
_computing_publication_material 'Olex2 (Dolomanov et al., 2009)'
_computing_structure_refinement 'ShelXL (Sheldrick, 2015)'
_computing_structure_solution 'ShelXT (Sheldrick, 2015)'
_diffrn_ambient_environment N~2~
_diffrn_ambient_temperature 150.01(10)
_diffrn_detector 'CCD plate'
_diffrn_detector_area_resol_mean 8.1297
_diffrn_detector_type EosS2
_diffrn_measured_fraction_theta_full 1.000
_diffrn_measured_fraction_theta_max 0.995
_diffrn_measurement_details
;
List of Runs (angles in degrees, time in seconds):

  # Type    Start    End  Width  t~exp~   \w     \q     \k     \f   Frames
--------------------------------------------------------------------------
  1  \w    -94.00 -27.00   1.00    1.00    --  -37.04 -57.00 -60.00   67
  2  \w     25.00 103.00   1.00    1.00    --   37.04  38.00 120.00   78
  3  \w      2.00  73.00   1.00    1.00    --   37.04 -99.00  30.00   71
  4  \w      2.00  75.00   1.00    1.00    --   37.04 -99.00 150.00   73
  5  \w     10.00  92.00   1.00    1.00    --   37.04  77.00 -90.00   82
  6  \w     21.00 107.00   1.00    1.00    --   37.04  19.00-120.00   86
  7  \w     50.00 108.00   1.00    3.00    --  111.00 -92.00 150.00   58
  8  \w     92.00 178.00   1.00    3.00    --  111.00  38.00 120.00   86
  9  \w     52.00 107.00   1.00    3.00    --  111.00 -50.00 120.00   55
 10  \w     43.00 130.00   1.00    3.00    --  111.00 -38.00  30.00   87
 11  \w     41.00 133.00   1.00    3.00    --  111.00 -25.00 120.00   92
 12  \w     59.00 103.00   1.00    3.00    --  111.00 -50.00-180.00   44
 13  \w     69.00 112.00   1.00    3.00    --  111.00-111.00 -90.00   43
 14  \w     44.00 118.00   1.00    3.00    --  111.00 -64.00 -90.00   74
 15  \w     47.00 123.00   1.00    3.00    --  111.00 -25.00 -60.00   76
 16  \w    102.00 136.00   1.00    3.00    --  111.00 -25.00-150.00   34
 17  \w     45.00 112.00   1.00    3.00    --  111.00 -77.00  30.00   67
 18  \w     85.00 113.00   1.00    3.00    --  111.00-111.00   0.00   28
 19  \w     41.00  93.00   1.00    3.00    --  111.00 -25.00-150.00   52
;
_diffrn_measurement_device 'four-circle diffractometer'
_diffrn_measurement_device_type 'SuperNova, Dual, Cu at home/near, EosS2'
_diffrn_measurement_method '\w scans'
_diffrn_orient_matrix_type 'CrysAlisPro convention (1999,Acta A55,543-557)'
_diffrn_orient_matrix_UB_11 0.0144034000
_diffrn_orient_matrix_UB_12 0.1273898000
_diffrn_orient_matrix_UB_13 -0.0620544000
_diffrn_orient_matrix_UB_21 0.2205501000
_diffrn_orient_matrix_UB_22 -0.0337733000
_diffrn_orient_matrix_UB_23 -0.0172531000
_diffrn_orient_matrix_UB_31 -0.0598988000
_diffrn_orient_matrix_UB_32 -0.0930980000
_diffrn_orient_matrix_UB_33 -0.0785579000
_diffrn_radiation_monochromator mirror
_diffrn_radiation_probe x-ray
_diffrn_radiation_type CuK\a
_diffrn_radiation_wavelength 1.54184
_diffrn_reflns_av_R_equivalents 0.0304
_diffrn_reflns_av_unetI/netI 0.0310
_diffrn_reflns_Laue_measured_fraction_full 1.000
_diffrn_reflns_Laue_measured_fraction_max 0.995
_diffrn_reflns_limit_h_max 7
_diffrn_reflns_limit_h_min -8
_diffrn_reflns_limit_k_max 9
_diffrn_reflns_limit_k_min -11
_diffrn_reflns_limit_l_max 11
_diffrn_reflns_limit_l_min -18
_diffrn_reflns_number 5805
_diffrn_reflns_point_group_measured_fraction_full 0.999
_diffrn_reflns_point_group_measured_fraction_max 0.986
_diffrn_reflns_theta_full 67.684
_diffrn_reflns_theta_max 73.704
_diffrn_reflns_theta_min 5.476
_diffrn_source 'micro-focus sealed X-ray tube'
_diffrn_source_type 'SuperNova (Cu) X-ray Source'
_exptl_absorpt_coefficient_mu 0.891
_exptl_absorpt_correction_T_max 1.00000
_exptl_absorpt_correction_T_min 0.79199
_exptl_absorpt_correction_type multi-scan
_exptl_absorpt_process_details
;
CrysAlisPro 1.171.39.46 (Rigaku Oxford Diffraction, 2018)
Empirical absorption correction using spherical harmonics,
 implemented in SCALE3 ABSPACK scaling algorithm.
;
_exptl_crystal_colour colourless
_exptl_crystal_colour_primary colourless
_exptl_crystal_density_diffrn 1.467
_exptl_crystal_description plate
_exptl_crystal_F_000 448
_exptl_crystal_size_max 0.333
_exptl_crystal_size_mid 0.151
_exptl_crystal_size_min 0.042
_refine_diff_density_max 0.167
_refine_diff_density_min -0.295
_refine_diff_density_rms 0.052
_refine_ls_abs_structure_details
;
 Flack x determined using 761 quotients [(I+)-(I-)]/[(I+)+(I-)]
 (Parsons, Flack and Wagner, Acta Cryst. B69 (2013) 249-259).
;
_refine_ls_abs_structure_Flack 0.15(11)
_refine_ls_extinction_method none
_refine_ls_goodness_of_fit_ref 1.050
_refine_ls_hydrogen_treatment mixed
_refine_ls_matrix_type full
_refine_ls_number_parameters 148
_refine_ls_number_reflns 1951
_refine_ls_number_restraints 0
_refine_ls_restrained_S_all 1.050
_refine_ls_R_factor_all 0.0392
_refine_ls_R_factor_gt 0.0383
_refine_ls_shift/su_max 0.000
_refine_ls_shift/su_mean 0.000
_refine_ls_structure_factor_coef Fsqd
_refine_ls_weighting_details 'w=1/[\s^2^(Fo^2^)+(0.0774P)^2^+0.0435P] where P=(Fo^2^+2Fc^2^)/3'
_refine_ls_weighting_scheme calc
_refine_ls_wR_factor_gt 0.1001
_refine_ls_wR_factor_ref 0.1021
_reflns_Friedel_coverage 0.678
_reflns_Friedel_fraction_full 0.997
_reflns_Friedel_fraction_max 0.974
_reflns_number_gt 1890
_reflns_number_total 1951
_reflns_threshold_expression 'I > 2\s(I)'
_cod_data_source_file jo8b01940_si_003.cif
_cod_data_source_block MED-1177_scale
_cod_database_code 4035267
_shelxl_version_number 2014/6
_shelx_space_group_comment
;
The symmetry employed for this shelxl refinement is uniquely defined
by the following loop, which should always be used as a source of
symmetry information in preference to the above space-group names.
They are only intended as comments.
;
_reflns_odcompleteness_completeness 99.91
_reflns_odcompleteness_iscentric 1
_reflns_odcompleteness_theta 69.95
_olex2_refinement_description
;
1. Fixed Uiso
 At 1.2 times of:
  All C(H) groups, All C(H,H) groups, All N(H) groups
2.a Ternary CH refined with riding coordinates:
 C4(H4), C6(H6)
2.b Secondary CH2 refined with riding coordinates:
 C9(H9A,H9B)
2.c Aromatic/amide H refined with riding coordinates:
 C12(H12), C13(H13), C14(H14), C15(H15)
;
_ins_header
;
TITL MED-1177_scale in P2(1)2(1)2(1) 
REM P2(1)2(1)2(1) (#19 in standard setting)
CELL 1.54184   6.728268   9.544087  15.168946  90.0000  90.0000  90.0000
ZERR    3.00   0.000147   0.000237   0.000384   0.0000   0.0000   0.0000
LATT -1
SYMM -x+1/2,-y, z+1/2 
SYMM -x, y+1/2,-z+1/2 
SYMM  x+1/2,-y+1/2,-z 
SFAC C H N O
UNIT 36.00 27.00 3.00 9.00
TREF
HKLF 4
END
;
_olex2_submission_special_instructions 'No special instructions were received'
_oxdiff_exptl_absorpt_empirical_details
;
Empirical correction (ABSPACK) includes:
- Absorption correction using spherical harmonics
- Frame scaling
- Detector area scaling
;
_oxdiff_exptl_absorpt_empirical_full_max 1.302
_oxdiff_exptl_absorpt_empirical_full_min 0.741

loop_
_space_group_symop_operation_xyz
'x, y, z'
'-x+1/2, -y, z+1/2'
'-x, y+1/2, -z+1/2'
'x+1/2, -y+1/2, -z'

loop_
_atom_site_label
_atom_site_type_symbol
_atom_site_fract_x
_atom_site_fract_y
_atom_site_fract_z
_atom_site_U_iso_or_equiv
_atom_site_adp_type
_atom_site_occupancy
_atom_site_site_symmetry_order
_atom_site_calc_flag
_atom_site_refinement_flags_posn
C1 C 0.5222(3) 0.7634(2) 0.63848(12) 0.0165(4) Uani 1 1 d .
C2 C 0.7171(3) 0.71996(19) 0.62705(13) 0.0183(4) Uani 1 1 d .
C3 C 0.8692(3) 0.7872(2) 0.67750(14) 0.0205(4) Uani 1 1 d .
C4 C 0.7877(3) 0.9037(2) 0.73845(14) 0.0224(4) Uani 1 1 d .
H4 H 0.8944 0.9674 0.7565 0.027 Uiso 1 1 calc R
O5 O 0.6329(2) 0.97816(14) 0.69713(10) 0.0215(3) Uani 1 1 d .
C6 C 0.4713(3) 0.8790(2) 0.70103(13) 0.0184(4) Uani 1 1 d .
H6 H 0.3417 0.9216 0.6888 0.022 Uiso 1 1 calc R
O7 O 1.0476(2) 0.75670(18) 0.67873(11) 0.0301(4) Uani 1 1 d .
C8 C 0.7112(3) 0.6037(2) 0.56627(12) 0.0181(4) Uani 1 1 d .
C9 C 0.4908(3) 0.8268(2) 0.79608(13) 0.0226(4) Uani 1 1 d .
H9A H 0.4152 0.8852 0.8363 0.027 Uiso 1 1 calc R
H9B H 0.4455 0.7307 0.8014 0.027 Uiso 1 1 calc R
O10 O 0.7007(2) 0.83736(17) 0.81339(10) 0.0266(4) Uani 1 1 d .
C11 C 0.5090(3) 0.58498(19) 0.54396(12) 0.0182(4) Uani 1 1 d .
C12 C 0.4457(3) 0.4812(2) 0.48561(13) 0.0236(4) Uani 1 1 d .
H12 H 0.3123 0.4713 0.4707 0.028 Uiso 1 1 calc R
C13 C 0.5896(3) 0.3935(2) 0.45081(14) 0.0265(5) Uani 1 1 d .
H13 H 0.5524 0.3236 0.4114 0.032 Uiso 1 1 calc R
C14 C 0.7903(4) 0.4082(2) 0.47387(14) 0.0275(5) Uani 1 1 d .
H14 H 0.8834 0.3467 0.4502 0.033 Uiso 1 1 calc R
C15 C 0.8531(3) 0.5123(2) 0.53109(15) 0.0248(4) Uani 1 1 d .
H15 H 0.9867 0.5213 0.5458 0.030 Uiso 1 1 calc R
N16 N 0.3984(2) 0.68415(18) 0.58994(12) 0.0186(4) Uani 1 1 d .
H16 H 0.262(4) 0.689(3) 0.5958(17) 0.022 Uiso 1 1 d R

loop_
_atom_site_aniso_label
_atom_site_aniso_U_11
_atom_site_aniso_U_22
_atom_site_aniso_U_33
_atom_site_aniso_U_23
_atom_site_aniso_U_13
_atom_site_aniso_U_12
C1 0.0168(8) 0.0167(9) 0.0162(8) 0.0025(7) 0.0002(7) 0.0015(6)
C2 0.0162(8) 0.0180(9) 0.0206(9) 0.0006(7) 0.0040(7) 0.0016(7)
C3 0.0164(8) 0.0196(9) 0.0256(10) 0.0004(7) 0.0033(8) 0.0012(7)
C4 0.0188(8) 0.0200(10) 0.0283(10) -0.0021(8) -0.0014(8) 0.0007(7)
O5 0.0205(6) 0.0144(6) 0.0296(7) 0.0019(5) 0.0002(6) 0.0004(5)
C6 0.0154(8) 0.0165(9) 0.0234(9) -0.0003(7) 0.0015(7) 0.0009(6)
O7 0.0151(7) 0.0350(9) 0.0402(9) -0.0066(7) 0.0002(6) 0.0033(6)
C8 0.0198(9) 0.0164(8) 0.0181(9) 0.0025(7) 0.0048(7) 0.0019(7)
C9 0.0253(10) 0.0220(10) 0.0206(9) -0.0032(7) 0.0055(8) -0.0002(8)
O10 0.0271(7) 0.0323(9) 0.0204(7) 0.0005(6) -0.0010(6) 0.0047(6)
C11 0.0226(9) 0.0165(9) 0.0154(8) 0.0013(7) 0.0027(7) 0.0025(7)
C12 0.0280(9) 0.0236(10) 0.0193(9) -0.0027(8) -0.0004(8) -0.0027(8)
C13 0.0387(11) 0.0209(10) 0.0200(9) -0.0035(8) 0.0056(9) -0.0010(8)
C14 0.0347(10) 0.0210(10) 0.0268(10) -0.0027(8) 0.0123(9) 0.0039(8)
C15 0.0226(9) 0.0221(9) 0.0296(10) -0.0012(8) 0.0106(8) 0.0025(8)
N16 0.0154(8) 0.0204(8) 0.0199(8) -0.0013(6) -0.0009(6) 0.0013(6)

loop_
_atom_type_symbol
_atom_type_description
_atom_type_scat_dispersion_real
_atom_type_scat_dispersion_imag
_atom_type_scat_source
C C 0.0181 0.0091 'International Tables Vol C Tables 4.2.6.8 and 6.1.1.4'
H H 0.0000 0.0000 'International Tables Vol C Tables 4.2.6.8 and 6.1.1.4'
N N 0.0311 0.0180 'International Tables Vol C Tables 4.2.6.8 and 6.1.1.4'
O O 0.0492 0.0322 'International Tables Vol C Tables 4.2.6.8 and 6.1.1.4'

loop_
_exptl_crystal_face_index_h
_exptl_crystal_face_index_k
_exptl_crystal_face_index_l
_exptl_crystal_face_perp_dist
0 -5 5 0.0298
-4 0 1 0.1337
0 -4 -8 0.0777
0 4 8 0.0737
4 -2 -4 0.1354
1 4 8 0.1016
0 -5 6 0.0245
0 5 -6 0.0175
1 -5 5 0.0455

loop_
_geom_angle_atom_site_label_1
_geom_angle_atom_site_label_2
_geom_angle_atom_site_label_3
_geom_angle
C2 C1 C6 121.13(17)
N16 C1 C2 110.46(18)
N16 C1 C6 128.35(18)
C1 C2 C3 118.41(18)
C1 C2 C8 106.47(17)
C3 C2 C8 134.98(17)
C2 C3 C4 112.88(16)
O7 C3 C2 126.70(19)
O7 C3 C4 120.34(19)
C3 C4 H4 110.7
O5 C4 C3 111.04(17)
O5 C4 H4 110.7
O5 C4 O10 105.96(15)
O10 C4 C3 107.64(16)
O10 C4 H4 110.7
C4 O5 C6 102.00(14)
C1 C6 H6 113.0
C1 C6 C9 109.74(15)
O5 C6 C1 106.58(14)
O5 C6 H6 113.0
O5 C6 C9 100.81(15)
C9 C6 H6 113.0
C11 C8 C2 106.07(16)
C15 C8 C2 134.73(19)
C15 C8 C11 119.17(19)
C6 C9 H9A 111.1
C6 C9 H9B 111.1
H9A C9 H9B 109.0
O10 C9 C6 103.47(15)
O10 C9 H9A 111.1
O10 C9 H9B 111.1
C4 O10 C9 106.77(15)
C12 C11 C8 122.37(18)
N16 C11 C8 108.00(17)
N16 C11 C12 129.63(18)
C11 C12 H12 121.4
C13 C12 C11 117.25(19)
C13 C12 H12 121.4
C12 C13 H13 119.4
C12 C13 C14 121.2(2)
C14 C13 H13 119.4
C13 C14 H14 119.3
C15 C14 C13 121.4(2)
C15 C14 H14 119.3
C8 C15 H15 120.7
C14 C15 C8 118.5(2)
C14 C15 H15 120.7
C1 N16 C11 108.99(16)
C1 N16 H16 122.5(17)
C11 N16 H16 127.7(17)

loop_
_geom_bond_atom_site_label_1
_geom_bond_atom_site_label_2
_geom_bond_distance
C1 C2 1.386(2)
C1 C6 1.495(3)
C1 N16 1.345(3)
C2 C3 1.430(3)
C2 C8 1.443(3)
C3 C4 1.546(3)
C3 O7 1.235(3)
C4 H4 0.9800
C4 O5 1.408(2)
C4 O10 1.427(3)
O5 C6 1.443(2)
C6 H6 0.9800
C6 C9 1.531(3)
C8 C11 1.413(3)
C8 C15 1.399(3)
C9 H9A 0.9700
C9 H9B 0.9700
C9 O10 1.440(3)
C11 C12 1.395(3)
C11 N16 1.391(2)
C12 H12 0.9300
C12 C13 1.384(3)
C13 H13 0.9300
C13 C14 1.403(3)
C14 H14 0.9300
C14 C15 1.386(3)
C15 H15 0.9300
N16 H16 0.92(3)

loop_
_exptl_oxdiff_crystal_face_indexfrac_h
_exptl_oxdiff_crystal_face_indexfrac_k
_exptl_oxdiff_crystal_face_indexfrac_l
_exptl_oxdiff_crystal_face_x
_exptl_oxdiff_crystal_face_y
_exptl_oxdiff_crystal_face_z
-0.0030 -4.9980 4.9860 -0.9461 0.0821 0.0738
-3.9988 0.0026 0.9907 -0.1187 -0.8991 0.1615
0.0016 -4.0004 -7.9847 -0.0141 0.2732 0.9996
-0.0016 4.0004 7.9847 0.0141 -0.2732 -0.9996
3.9993 -2.0026 -3.9853 0.0498 1.0184 0.2600
0.9980 3.9997 7.9865 0.0283 -0.0528 -1.0595
-0.0033 -4.9978 5.9838 -1.0080 0.0648 -0.0046
0.0033 4.9978 -5.9838 1.0080 -0.0648 0.0046
0.9967 -4.9986 4.9878 -0.9319 0.3026 0.0138
